data_4515733
loop_
_publ_author_name
'Rozenberg, Illya'
'Eivgi, Or'
'Frenklah, Alexander'
'Butilkov, Danielle'
'Kozuch, Sebastian'
'Goldberg, Israel'
'Lemcoff, N. Gabriel'

_publ_section_title
;
 Synthesis and Catalytic Properties of Sulfur-Chelated Ruthenium
 Benzylidenes Bearing a Cyclic (Alkyl)(amino)carbene Ligand
;
_journal_issue 9
_journal_name_full 'ACS Catalysis'
_journal_page_first 8182
_journal_paper_doi 10.1021/acscatal.8b02122
_journal_volume 8
_journal_year 2018
_chemical_absolute_configuration ad
_chemical_formula_moiety 'C28 H36 Cl2 F3 N Ru S'
_chemical_formula_sum 'C28 H36 Cl2 F3 N Ru S'
_chemical_formula_weight 647.61
_space_group_crystal_system orthorhombic
_space_group_IT_number 33
_space_group_name_Hall 'P 2c -2n'
_space_group_name_H-M_alt 'P n a 21'
_atom_sites_solution_hydrogens geom
_atom_sites_solution_primary direct
_atom_sites_solution_secondary difmap
_audit_creation_method SHELXL-2014/7
_cell_angle_alpha 90
_cell_angle_beta 90
_cell_angle_gamma 90
_cell_formula_units_Z 4
_cell_length_a 16.3382(7)
_cell_length_b 16.5805(7)
_cell_length_c 10.4655(5)
_cell_measurement_reflns_used 5184
_cell_measurement_temperature 110(2)
_cell_measurement_theta_max 27.7
_cell_measurement_theta_min 2.30
_cell_volume 2835.1(2)
_computing_cell_refinement 'Saint, Bruker-AXS'
_computing_data_collection 'Apex2, Bruker-AXS'
_computing_data_reduction 'Saint, Bruker-AXS'
_computing_structure_refinement 'SHELXL-2014/7 (Sheldrick, 2015)'
_computing_structure_solution 'SHELXT-2014 (Sheldrick, 2015)'
_diffrn_ambient_temperature 110(2)
_diffrn_detector_area_resol_mean 1.75
_diffrn_measured_fraction_theta_full 0.997
_diffrn_measured_fraction_theta_max 0.987
_diffrn_measurement_device_type 'ApexDuo, Bruker-AXS'
_diffrn_measurement_method '1 deg. \f and \w scans'
_diffrn_radiation_type MoK\a
_diffrn_radiation_wavelength 0.71073
_diffrn_reflns_av_R_equivalents 0.0248
_diffrn_reflns_av_unetI/netI 0.0342
_diffrn_reflns_Laue_measured_fraction_full 0.997
_diffrn_reflns_Laue_measured_fraction_max 0.987
_diffrn_reflns_limit_h_max 21
_diffrn_reflns_limit_h_min -20
_diffrn_reflns_limit_k_max 20
_diffrn_reflns_limit_k_min -21
_diffrn_reflns_limit_l_max 10
_diffrn_reflns_limit_l_min -13
_diffrn_reflns_number 13639
_diffrn_reflns_point_group_measured_fraction_full 0.885
_diffrn_reflns_point_group_measured_fraction_max 0.828
_diffrn_reflns_theta_full 25.242
_diffrn_reflns_theta_max 27.693
_diffrn_reflns_theta_min 2.301
_diffrn_source 'ImuS micro-focus'
_exptl_absorpt_coefficient_mu 0.853
_exptl_absorpt_correction_T_max 0.943
_exptl_absorpt_correction_T_min 0.749
_exptl_absorpt_correction_type multi-scan
_exptl_absorpt_process_details 'Sadabs, Bruker-AXS'
_exptl_crystal_colour brown
_exptl_crystal_density_diffrn 1.517
_exptl_crystal_description needles
_exptl_crystal_F_000 1328
_exptl_crystal_size_max 0.360
_exptl_crystal_size_mid 0.100
_exptl_crystal_size_min 0.070
_refine_diff_density_max 0.278
_refine_diff_density_min -0.339
_refine_diff_density_rms 0.059
_refine_ls_abs_structure_details
;
 Flack x determined using 1868 quotients [(I+)-(I-)]/[(I+)+(I-)]
 (Parsons, Flack and Wagner, Acta Cryst. B69 (2013) 249-259).
;
_refine_ls_abs_structure_Flack -0.043(13)
_refine_ls_extinction_method none
_refine_ls_goodness_of_fit_ref 1.004
_refine_ls_hydrogen_treatment constr
_refine_ls_matrix_type full
_refine_ls_number_parameters 333
_refine_ls_number_reflns 5509
_refine_ls_number_restraints 1
_refine_ls_restrained_S_all 1.003
_refine_ls_R_factor_all 0.0235
_refine_ls_R_factor_gt 0.0201
_refine_ls_shift/su_max 0.001
_refine_ls_shift/su_mean 0.000
_refine_ls_structure_factor_coef Fsqd
_refine_ls_weighting_details 'w=1/[\s^2^(Fo^2^)+(0.0196P)^2^+0.0068P] where P=(Fo^2^+2Fc^2^)/3'
_refine_ls_weighting_scheme calc
_refine_ls_wR_factor_gt 0.0423
_refine_ls_wR_factor_ref 0.0438
_reflns_Friedel_coverage 0.591
_reflns_Friedel_fraction_full 0.759
_reflns_Friedel_fraction_max 0.651
_reflns_number_gt 5184
_reflns_number_total 5509
_reflns_threshold_expression 'I > 2\s(I)'
_cod_data_source_file cs8b02122_si_002.cif
_cod_data_source_block lem37
_cod_database_code 4515733
_shelx_shelxl_version_number 2014/7
_shelx_space_group_comment
;
The symmetry employed for this shelxl refinement is uniquely defined
by the following loop, which should always be used as a source of
symmetry information in preference to the above space-group names.
They are only intended as comments.
;
_shelx_estimated_absorpt_t_min 0.749
_shelx_estimated_absorpt_t_max 0.943

loop_
_space_group_symop_operation_xyz
'x, y, z'
'-x, -y, z+1/2'
'x+1/2, -y+1/2, z'
'-x+1/2, y+1/2, z+1/2'

loop_
_atom_site_label
_atom_site_type_symbol
_atom_site_fract_x
_atom_site_fract_y
_atom_site_fract_z
_atom_site_U_iso_or_equiv
_atom_site_adp_type
_atom_site_occupancy
_atom_site_site_symmetry_order
_atom_site_calc_flag
_atom_site_refinement_flags_posn
_atom_site_refinement_flags_adp
Ru1 Ru 0.26482(2) 0.41054(2) 0.39357(2) 0.00889(6) Uani 1 1 d . .
Cl1 Cl 0.17325(4) 0.44330(4) 0.22969(7) 0.01436(15) Uani 1 1 d . .
Cl2 Cl 0.33189(4) 0.31899(4) 0.52532(7) 0.01666(15) Uani 1 1 d . .
S1 S 0.34682(4) 0.37363(4) 0.20162(7) 0.01277(15) Uani 1 1 d . .
F1 F 0.48380(10) 0.33431(10) 0.32332(16) 0.0222(4) Uani 1 1 d . .
F2 F 0.48071(11) 0.30137(11) 0.12552(17) 0.0267(4) Uani 1 1 d . .
F3 F 0.40706(11) 0.23570(10) 0.26141(19) 0.0293(5) Uani 1 1 d . .
N1 N 0.15348(13) 0.51666(12) 0.5588(2) 0.0085(5) Uani 1 1 d . .
C1 C 0.38892(16) 0.51941(16) 0.2943(3) 0.0114(6) Uani 1 1 d . .
C2 C 0.33228(13) 0.49878(13) 0.3971(3) 0.0099(5) Uani 1 1 d . .
H2 H 0.3303 0.5330 0.4699 0.012 Uiso 1 1 calc R U
C3 C 0.44896(16) 0.48682(18) 0.0873(3) 0.0154(6) Uani 1 1 d . .
H3 H 0.4553 0.4502 0.0182 0.018 Uiso 1 1 calc R U
C4 C 0.06649(16) 0.51717(17) 0.6140(3) 0.0124(6) Uani 1 1 d . .
C5 C 0.15307(17) 0.64306(17) 0.3464(3) 0.0132(6) Uani 1 1 d . .
H5 H 0.1210 0.5917 0.3474 0.016 Uiso 1 1 calc R U
C6 C 0.20136(18) 0.64843(16) 0.4697(3) 0.0124(6) Uani 1 1 d . .
C7 C 0.48748(17) 0.56094(18) 0.0855(3) 0.0176(6) Uani 1 1 d . .
H7 H 0.5209 0.5755 0.0149 0.021 Uiso 1 1 calc R U
C8 C 0.40084(16) 0.46687(16) 0.1919(3) 0.0109(6) Uani 1 1 d . .
C9 C 0.01480(17) 0.58155(16) 0.5471(3) 0.0152(6) Uani 1 1 d . .
H9A H -0.0415 0.5792 0.5792 0.023 Uiso 1 1 calc R U
H9B H 0.0150 0.5717 0.4548 0.023 Uiso 1 1 calc R U
H9C H 0.0378 0.6350 0.5646 0.023 Uiso 1 1 calc R U
C10 C 0.20355(17) 0.58912(16) 0.5665(3) 0.0109(6) Uani 1 1 d . .
C11 C 0.30185(18) 0.72544(17) 0.5903(3) 0.0202(7) Uani 1 1 d . .
H11 H 0.3348 0.7723 0.5989 0.024 Uiso 1 1 calc R U
C12 C 0.26368(17) 0.53426(19) 0.7779(3) 0.0161(6) Uani 1 1 d . .
H12 H 0.2188 0.4940 0.7656 0.019 Uiso 1 1 calc R U
C13 C 0.20898(18) 0.64203(18) 0.2295(3) 0.0176(6) Uani 1 1 d . .
H13A H 0.2433 0.6905 0.2295 0.026 Uiso 1 1 calc R U
H13B H 0.1756 0.6409 0.1517 0.026 Uiso 1 1 calc R U
H13C H 0.2439 0.5940 0.2323 0.026 Uiso 1 1 calc R U
C14 C 0.42858(17) 0.59427(16) 0.2902(3) 0.0143(6) Uani 1 1 d . .
H14 H 0.4220 0.6314 0.3585 0.017 Uiso 1 1 calc R U
C15 C 0.30427(18) 0.66614(17) 0.6824(3) 0.0180(7) Uani 1 1 d . .
H15 H 0.3402 0.6720 0.7532 0.022 Uiso 1 1 calc R U
C16 C 0.09254(18) 0.71388(17) 0.3319(3) 0.0181(6) Uani 1 1 d . .
H16A H 0.0564 0.7158 0.4066 0.027 Uiso 1 1 calc R U
H16B H 0.0597 0.7062 0.2545 0.027 Uiso 1 1 calc R U
H16C H 0.1231 0.7646 0.3255 0.027 Uiso 1 1 calc R U
C17 C 0.43468(18) 0.30830(17) 0.2310(3) 0.0197(7) Uani 1 1 d . .
C18 C 0.06473(17) 0.53501(18) 0.7567(3) 0.0169(6) Uani 1 1 d . .
H18A H 0.0078 0.5396 0.7853 0.025 Uiso 1 1 calc R U
H18B H 0.0935 0.5858 0.7734 0.025 Uiso 1 1 calc R U
H18C H 0.0918 0.4911 0.8031 0.025 Uiso 1 1 calc R U
C19 C 0.17912(17) 0.44557(16) 0.5170(3) 0.0102(6) Uani 1 1 d . .
C20 C 0.11600(17) 0.38156(17) 0.5579(3) 0.0133(6) Uani 1 1 d . .
C21 C 0.03820(17) 0.43222(16) 0.5799(3) 0.0141(6) Uani 1 1 d . .
H21A H 0.0042 0.4333 0.5015 0.017 Uiso 1 1 calc R U
H21B H 0.0053 0.4091 0.6503 0.017 Uiso 1 1 calc R U
C22 C 0.25502(17) 0.59753(17) 0.6738(3) 0.0137(6) Uani 1 1 d . .
C23 C 0.25402(19) 0.5700(2) 0.9122(4) 0.0256(8) Uani 1 1 d . .
H23A H 0.2489 0.5263 0.9746 0.038 Uiso 1 1 calc R U
H23B H 0.2049 0.6039 0.9150 0.038 Uiso 1 1 calc R U
H23C H 0.3021 0.6028 0.9328 0.038 Uiso 1 1 calc R U
C24 C 0.14631(18) 0.34259(17) 0.6831(3) 0.0180(6) Uani 1 1 d . .
H24A H 0.1075 0.3009 0.7101 0.027 Uiso 1 1 calc R U
H24B H 0.1505 0.3839 0.7497 0.027 Uiso 1 1 calc R U
H24C H 0.2002 0.3182 0.6690 0.027 Uiso 1 1 calc R U
C25 C 0.47757(18) 0.61426(18) 0.1865(3) 0.0191(7) Uani 1 1 d . .
H25 H 0.5046 0.6650 0.1846 0.023 Uiso 1 1 calc R U
C26 C 0.25137(18) 0.71646(17) 0.4854(3) 0.0172(7) Uani 1 1 d . .
H26 H 0.2505 0.7575 0.4221 0.021 Uiso 1 1 calc R U
C27 C 0.34486(18) 0.48924(19) 0.7669(3) 0.0216(7) Uani 1 1 d . .
H27A H 0.3480 0.4625 0.6836 0.032 Uiso 1 1 calc R U
H27B H 0.3485 0.4488 0.8350 0.032 Uiso 1 1 calc R U
H27C H 0.3902 0.5276 0.7752 0.032 Uiso 1 1 calc R U
C28 C 0.10221(19) 0.31471(17) 0.4596(3) 0.0196(7) Uani 1 1 d . .
H28A H 0.1537 0.2860 0.4447 0.029 Uiso 1 1 calc R U
H28B H 0.0830 0.3384 0.3793 0.029 Uiso 1 1 calc R U
H28C H 0.0611 0.2769 0.4920 0.029 Uiso 1 1 calc R U

loop_
_atom_site_aniso_label
_atom_site_aniso_U_11
_atom_site_aniso_U_22
_atom_site_aniso_U_33
_atom_site_aniso_U_23
_atom_site_aniso_U_13
_atom_site_aniso_U_12
Ru1 0.00885(9) 0.00812(9) 0.00970(10) -0.00043(11) -0.00002(13) -0.00029(8)
Cl1 0.0132(3) 0.0158(4) 0.0142(4) -0.0007(3) -0.0038(3) 0.0007(3)
Cl2 0.0166(3) 0.0150(3) 0.0184(4) 0.0048(3) -0.0017(3) 0.0023(3)
S1 0.0106(3) 0.0136(3) 0.0142(4) -0.0041(3) -0.0002(3) -0.0004(3)
F1 0.0169(9) 0.0228(9) 0.0268(10) -0.0033(8) -0.0037(8) 0.0053(8)
F2 0.0238(9) 0.0299(10) 0.0263(11) -0.0092(8) 0.0080(9) 0.0070(8)
F3 0.0309(11) 0.0117(9) 0.0454(13) -0.0019(8) 0.0053(9) 0.0024(8)
N1 0.0077(10) 0.0102(11) 0.0076(12) 0.0005(9) -0.0007(9) -0.0002(9)
C1 0.0057(13) 0.0162(14) 0.0124(15) 0.0028(12) -0.0034(11) 0.0007(11)
C2 0.0092(11) 0.0103(11) 0.0101(13) -0.0016(14) 0.0002(15) 0.0012(9)
C3 0.0120(13) 0.0243(15) 0.0097(15) -0.0008(13) -0.0007(12) 0.0019(12)
C4 0.0086(13) 0.0158(14) 0.0127(15) 0.0011(12) 0.0026(12) -0.0009(11)
C5 0.0153(14) 0.0114(13) 0.0129(15) 0.0038(11) 0.0020(12) 0.0006(11)
C6 0.0128(14) 0.0096(13) 0.0148(16) -0.0020(11) 0.0029(12) 0.0015(11)
C7 0.0133(15) 0.0239(15) 0.0157(16) 0.0081(13) 0.0034(13) 0.0015(12)
C8 0.0081(12) 0.0129(13) 0.0118(15) 0.0001(11) -0.0020(12) 0.0027(10)
C9 0.0113(14) 0.0175(15) 0.0167(17) 0.0036(12) 0.0017(13) 0.0015(11)
C10 0.0089(13) 0.0129(14) 0.0108(15) -0.0048(11) 0.0038(12) 0.0007(11)
C11 0.0177(15) 0.0138(14) 0.0290(18) -0.0061(13) 0.0022(14) -0.0052(12)
C12 0.0142(14) 0.0230(16) 0.0110(16) -0.0001(13) -0.0016(12) -0.0003(12)
C13 0.0208(15) 0.0157(15) 0.0162(17) 0.0028(13) 0.0035(13) 0.0012(13)
C14 0.0117(14) 0.0124(14) 0.0188(17) -0.0010(12) 0.0000(12) 0.0007(11)
C15 0.0153(15) 0.0240(16) 0.0147(16) -0.0079(13) -0.0017(13) -0.0016(12)
C16 0.0205(15) 0.0163(14) 0.0174(16) 0.0038(13) -0.0008(13) 0.0043(13)
C17 0.0188(15) 0.0147(15) 0.0256(18) -0.0040(13) 0.0004(14) 0.0020(12)
C18 0.0142(14) 0.0209(15) 0.0157(16) -0.0002(12) 0.0047(13) 0.0030(12)
C19 0.0093(14) 0.0133(14) 0.0080(15) 0.0028(12) -0.0023(12) 0.0003(11)
C20 0.0144(14) 0.0128(13) 0.0129(15) 0.0014(12) 0.0052(12) -0.0019(11)
C21 0.0122(14) 0.0138(14) 0.0164(16) 0.0035(12) 0.0043(13) -0.0009(11)
C22 0.0145(14) 0.0158(14) 0.0109(16) -0.0040(12) 0.0027(12) 0.0023(11)
C23 0.0270(17) 0.0377(18) 0.012(2) -0.0049(16) 0.0003(15) 0.0048(13)
C24 0.0194(15) 0.0159(14) 0.0186(16) 0.0064(13) 0.0028(14) 0.0015(12)
C25 0.0139(14) 0.0161(15) 0.0273(18) 0.0062(13) 0.0010(14) -0.0024(12)
C26 0.0194(15) 0.0112(14) 0.0211(17) -0.0002(13) 0.0009(13) -0.0003(11)
C27 0.0205(16) 0.0277(17) 0.0166(17) -0.0019(14) -0.0040(13) 0.0045(14)
C28 0.0189(15) 0.0152(15) 0.0248(18) -0.0018(13) 0.0028(13) -0.0052(12)

loop_
_atom_type_symbol
_atom_type_description
_atom_type_scat_dispersion_real
_atom_type_scat_dispersion_imag
_atom_type_scat_source
C C 0.0033 0.0016 'International Tables Vol C Tables 4.2.6.8 and 6.1.1.4'
H H 0.0000 0.0000 'International Tables Vol C Tables 4.2.6.8 and 6.1.1.4'
N N 0.0061 0.0033 'International Tables Vol C Tables 4.2.6.8 and 6.1.1.4'
F F 0.0171 0.0103 'International Tables Vol C Tables 4.2.6.8 and 6.1.1.4'
S S 0.1246 0.1234 'International Tables Vol C Tables 4.2.6.8 and 6.1.1.4'
Cl Cl 0.1484 0.1585 'International Tables Vol C Tables 4.2.6.8 and 6.1.1.4'
Ru Ru -1.2594 0.8363 'International Tables Vol C Tables 4.2.6.8 and 6.1.1.4'

loop_
_geom_angle_atom_site_label_1
_geom_angle_atom_site_label_2
_geom_angle_atom_site_label_3
_geom_angle
C2 Ru1 C19 100.18(12)
C2 Ru1 Cl2 103.05(8)
C19 Ru1 Cl2 97.88(8)
C2 Ru1 Cl1 102.36(9)
C19 Ru1 Cl1 87.61(8)
Cl2 Ru1 Cl1 152.57(3)
C2 Ru1 S1 83.63(10)
C19 Ru1 S1 166.62(8)
Cl2 Ru1 S1 93.69(2)
Cl1 Ru1 S1 79.03(3)
C8 S1 C17 97.76(13)
C8 S1 Ru1 95.70(9)
C17 S1 Ru1 115.65(11)
C19 N1 C10 125.1(2)
C19 N1 C4 115.0(2)
C10 N1 C4 119.7(2)
C8 C1 C14 117.7(3)
C8 C1 C2 120.6(2)
C14 C1 C2 121.6(3)
C1 C2 Ru1 123.6(2)
C1 C2 H2 118.2
Ru1 C2 H2 118.2
C7 C3 C8 118.7(3)
C7 C3 H3 120.6
C8 C3 H3 120.6
C18 C4 C21 113.8(2)
C18 C4 C9 107.6(2)
C21 C4 C9 111.7(2)
C18 C4 N1 112.8(2)
C21 C4 N1 100.8(2)
C9 C4 N1 110.0(2)
C6 C5 C13 111.8(2)
C6 C5 C16 111.9(2)
C13 C5 C16 108.3(2)
C6 C5 H5 108.3
C13 C5 H5 108.3
C16 C5 H5 108.3
C26 C6 C10 117.5(3)
C26 C6 C5 116.8(3)
C10 C6 C5 125.7(2)
C3 C7 C25 120.3(3)
C3 C7 H7 119.9
C25 C7 H7 119.9
C3 C8 C1 122.4(3)
C3 C8 S1 122.2(2)
C1 C8 S1 115.4(2)
C4 C9 H9A 109.5
C4 C9 H9B 109.5
H9A C9 H9B 109.5
C4 C9 H9C 109.5
H9A C9 H9C 109.5
H9B C9 H9C 109.5
C22 C10 C6 121.2(3)
C22 C10 N1 117.5(2)
C6 C10 N1 121.3(2)
C15 C11 C26 119.8(3)
C15 C11 H11 120.1
C26 C11 H11 120.1
C22 C12 C27 111.4(2)
C22 C12 C23 112.4(3)
C27 C12 C23 110.3(3)
C22 C12 H12 107.5
C27 C12 H12 107.5
C23 C12 H12 107.5
C5 C13 H13A 109.5
C5 C13 H13B 109.5
H13A C13 H13B 109.5
C5 C13 H13C 109.5
H13A C13 H13C 109.5
H13B C13 H13C 109.5
C25 C14 C1 120.1(3)
C25 C14 H14 119.9
C1 C14 H14 119.9
C11 C15 C22 121.3(3)
C11 C15 H15 119.3
C22 C15 H15 119.3
C5 C16 H16A 109.5
C5 C16 H16B 109.5
H16A C16 H16B 109.5
C5 C16 H16C 109.5
H16A C16 H16C 109.5
H16B C16 H16C 109.5
F3 C17 F1 109.1(2)
F3 C17 F2 108.1(2)
F1 C17 F2 106.7(2)
F3 C17 S1 108.2(2)
F1 C17 S1 113.93(19)
F2 C17 S1 110.7(2)
C4 C18 H18A 109.5
C4 C18 H18B 109.5
H18A C18 H18B 109.5
C4 C18 H18C 109.5
H18A C18 H18C 109.5
H18B C18 H18C 109.5
N1 C19 C20 108.0(2)
N1 C19 Ru1 134.1(2)
C20 C19 Ru1 116.73(19)
C28 C20 C19 114.3(2)
C28 C20 C21 112.0(2)
C19 C20 C21 102.6(2)
C28 C20 C24 108.3(2)
C19 C20 C24 108.0(2)
C21 C20 C24 111.5(2)
C4 C21 C20 106.8(2)
C4 C21 H21A 110.4
C20 C21 H21A 110.4
C4 C21 H21B 110.4
C20 C21 H21B 110.4
H21A C21 H21B 108.6
C15 C22 C10 118.4(3)
C15 C22 C12 117.6(3)
C10 C22 C12 124.0(3)
C12 C23 H23A 109.5
C12 C23 H23B 109.5
H23A C23 H23B 109.5
C12 C23 H23C 109.5
H23A C23 H23C 109.5
H23B C23 H23C 109.5
C20 C24 H24A 109.5
C20 C24 H24B 109.5
H24A C24 H24B 109.5
C20 C24 H24C 109.5
H24A C24 H24C 109.5
H24B C24 H24C 109.5
C7 C25 C14 120.7(3)
C7 C25 H25 119.6
C14 C25 H25 119.6
C11 C26 C6 121.8(3)
C11 C26 H26 119.1
C6 C26 H26 119.1
C12 C27 H27A 109.5
C12 C27 H27B 109.5
H27A C27 H27B 109.5
C12 C27 H27C 109.5
H27A C27 H27C 109.5
H27B C27 H27C 109.5
C20 C28 H28A 109.5
C20 C28 H28B 109.5
H28A C28 H28B 109.5
C20 C28 H28C 109.5
H28A C28 H28C 109.5
H28B C28 H28C 109.5

loop_
_geom_bond_atom_site_label_1
_geom_bond_atom_site_label_2
_geom_bond_distance
Ru1 C2 1.832(2)
Ru1 C19 1.992(3)
Ru1 Cl2 2.3250(7)
Ru1 Cl1 2.3399(7)
Ru1 S1 2.4910(7)
S1 C8 1.783(3)
S1 C17 1.824(3)
F1 C17 1.328(3)
F2 C17 1.341(3)
F3 C17 1.324(3)
N1 C19 1.325(3)
N1 C10 1.456(3)
N1 C4 1.534(3)
C1 C8 1.395(4)
C1 C14 1.401(4)
C1 C2 1.460(4)
C2 H2 0.9500
C3 C7 1.381(4)
C3 C8 1.388(4)
C3 H3 0.9500
C4 C18 1.522(4)
C4 C21 1.525(4)
C4 C9 1.531(4)
C5 C6 1.515(4)
C5 C13 1.526(4)
C5 C16 1.543(4)
C5 H5 1.0000
C6 C26 1.402(4)
C6 C10 1.413(4)
C7 C25 1.387(4)
C7 H7 0.9500
C9 H9A 0.9800
C9 H9B 0.9800
C9 H9C 0.9800
C10 C22 1.410(4)
C11 C15 1.377(4)
C11 C26 1.381(4)
C11 H11 0.9500
C12 C22 1.519(4)
C12 C27 1.526(4)
C12 C23 1.534(5)
C12 H12 1.0000
C13 H13A 0.9800
C13 H13B 0.9800
C13 H13C 0.9800
C14 C25 1.389(4)
C14 H14 0.9500
C15 C22 1.396(4)
C15 H15 0.9500
C16 H16A 0.9800
C16 H16B 0.9800
C16 H16C 0.9800
C18 H18A 0.9800
C18 H18B 0.9800
C18 H18C 0.9800
C19 C20 1.540(4)
C20 C28 1.528(4)
C20 C21 1.541(4)
C20 C24 1.543(4)
C21 H21A 0.9900
C21 H21B 0.9900
C23 H23A 0.9800
C23 H23B 0.9800
C23 H23C 0.9800
C24 H24A 0.9800
C24 H24B 0.9800
C24 H24C 0.9800
C25 H25 0.9500
C26 H26 0.9500
C27 H27A 0.9800
C27 H27B 0.9800
C27 H27C 0.9800
C28 H28A 0.9800
C28 H28B 0.9800
C28 H28C 0.9800
